data_7717513
loop_
_publ_author_name
'Kumar, Parasar'
'Ghule, Vikas D.'
'Dharavath, Srinivas'

_publ_section_title
;
 Advancing energetic chemistry: the first synthesis of sulfur-based C-C
 bonded thiadiazole-pyrazine compounds with a nitrimino moiety.
;
_journal_issue 48
_journal_name_full 'Dalton transactions (Cambridge, England : 2003)'
_journal_page_first 19112
_journal_page_last 19115
_journal_paper_doi 10.1039/d4dt02919d
_journal_volume 53
_journal_year 2024
_chemical_formula_moiety 'C8 H4 N10 O4 S2, 2(C2 H6 O S)'
_chemical_formula_sum 'C12 H16 N10 O6 S4'
_chemical_formula_weight 524.59
_space_group_crystal_system monoclinic
_space_group_IT_number 14
_space_group_name_Hall '-P 2ybc'
_space_group_name_H-M_alt 'P 1 21/c 1'
_atom_sites_solution_hydrogens geom
_atom_sites_solution_primary iterative
_audit_creation_date 2024-07-05
_audit_creation_method
;
Olex2 1.3
(compiled 2020.11.12 svn.r5f609507 for OlexSys, GUI svn.r6272)
;
_audit_update_record
;
2024-08-26 deposited with the CCDC.	2024-11-11 downloaded from the CCDC.
;
_cell_angle_alpha 90
_cell_angle_beta 117.7980(10)
_cell_angle_gamma 90
_cell_formula_units_Z 4
_cell_length_a 10.8555(4)
_cell_length_b 20.0560(8)
_cell_length_c 10.9976(4)
_cell_measurement_reflns_used 9893
_cell_measurement_temperature 100
_cell_measurement_theta_max 28.27
_cell_measurement_theta_min 2.35
_cell_volume 2118.06(14)
_computing_cell_refinement 'SAINT V8.40B (?, 2016)'
_computing_data_reduction 'SAINT V8.40B (?, 2016)'
_computing_molecular_graphics 'Olex2 1.3 (Dolomanov et al., 2009)'
_computing_publication_material 'Olex2 1.3 (Dolomanov et al., 2009)'
_computing_structure_refinement 'SHELXL 2018/3 (Sheldrick, 2015)'
_computing_structure_solution 'olex2.solve 1.3 (Bourhis et al., 2015)'
_diffrn_ambient_temperature 100
_diffrn_measured_fraction_theta_full 1.000
_diffrn_measured_fraction_theta_max 1.000
_diffrn_measurement_device_type 'Bruker APEX-II CCD'
_diffrn_measurement_method '\f and \w scans'
_diffrn_radiation_type MoK\a
_diffrn_radiation_wavelength 0.71073
_diffrn_reflns_av_R_equivalents 0.0464
_diffrn_reflns_av_unetI/netI 0.0296
_diffrn_reflns_Laue_measured_fraction_full 1.000
_diffrn_reflns_Laue_measured_fraction_max 1.000
_diffrn_reflns_limit_h_max 14
_diffrn_reflns_limit_h_min -14
_diffrn_reflns_limit_k_max 26
_diffrn_reflns_limit_k_min -26
_diffrn_reflns_limit_l_max 14
_diffrn_reflns_limit_l_min -14
_diffrn_reflns_number 35922
_diffrn_reflns_point_group_measured_fraction_full 1.000
_diffrn_reflns_point_group_measured_fraction_max 1.000
_diffrn_reflns_theta_full 25.242
_diffrn_reflns_theta_max 28.350
_diffrn_reflns_theta_min 2.031
_diffrn_source_current 1.0
_diffrn_source_power 0.05
_diffrn_source_voltage 50.0
_diffrn_standards_number 0
_exptl_absorpt_coefficient_mu 0.504
_exptl_absorpt_correction_T_max 0.7457
_exptl_absorpt_correction_T_min 0.6714
_exptl_absorpt_correction_type none
_exptl_absorpt_process_details
;
SADABS-2016/2 (Bruker,2016/2) was used for absorption correction.
wR2(int) was 0.0914 before and 0.0578 after correction.
The Ratio of minimum to maximum transmission is 0.9004.
The \l/2 correction factor is Not present.
;
_exptl_crystal_colour 'clear yellowish yellow'
_exptl_crystal_colour_lustre clear
_exptl_crystal_colour_modifier yellowish
_exptl_crystal_colour_primary yellow
_exptl_crystal_density_diffrn 1.645
_exptl_crystal_description irregular
_exptl_crystal_F_000 1080
_exptl_crystal_size_max 0.2
_exptl_crystal_size_mid 0.15
_exptl_crystal_size_min 0.1
_refine_diff_density_max 0.910
_refine_diff_density_min -0.415
_refine_diff_density_rms 0.066
_refine_ls_extinction_method none
_refine_ls_goodness_of_fit_ref 1.053
_refine_ls_hydrogen_treatment constr
_refine_ls_matrix_type full
_refine_ls_number_parameters 293
_refine_ls_number_reflns 5296
_refine_ls_number_restraints 0
_refine_ls_restrained_S_all 1.053
_refine_ls_R_factor_all 0.0449
_refine_ls_R_factor_gt 0.0355
_refine_ls_shift/su_max 0.001
_refine_ls_shift/su_mean 0.000
_refine_ls_structure_factor_coef Fsqd
_refine_ls_weighting_details 'w=1/[\s^2^(Fo^2^)+(0.0276P)^2^+2.4070P] where P=(Fo^2^+2Fc^2^)/3'
_refine_ls_weighting_scheme calc
_refine_ls_wR_factor_gt 0.0799
_refine_ls_wR_factor_ref 0.0848
_reflns_Friedel_coverage 0.000
_reflns_number_gt 4525
_reflns_number_total 5296
_reflns_threshold_expression 'I > 2\s(I)'
_cod_data_source_file d4dt02919d2.cif
_cod_data_source_block 18octa_o_0m_a
_cod_depositor_comments 'Adding full bibliography for 7717513.cif.'
_cod_database_code 7717513
_shelx_shelxl_version_number 2018/3
_shelx_space_group_comment
;
The symmetry employed for this shelxl refinement is uniquely defined
by the following loop, which should always be used as a source of
symmetry information in preference to the above space-group names.
They are only intended as comments.
;
_shelx_estimated_absorpt_t_max 0.951
_shelx_estimated_absorpt_t_min 0.906
_olex2_refinement_description
;
1. Fixed Uiso
 At 1.2 times of:
  All C(H) groups, All N(H) groups
 At 1.5 times of:
  All C(H,H,H) groups
2.a Aromatic/amide H refined with riding coordinates:
 N4(H4), N8(H8), C1(H1), C2(H2)
2.b Idealised Me refined as rotating group:
 C12(H12A,H12B,H12C), C10(H10A,H10B,H10C), C11(H11A,H11B,H11C), C9(H9A,H9B,H9C)
;
_olex2_submission_special_instructions 'No special instructions were received'

loop_
_space_group_symop_operation_xyz
'x, y, z'
'-x, y+1/2, -z+1/2'
'-x, -y, -z'
'x, -y-1/2, z-1/2'

loop_
_atom_site_label
_atom_site_type_symbol
_atom_site_fract_x
_atom_site_fract_y
_atom_site_fract_z
_atom_site_U_iso_or_equiv
_atom_site_adp_type
_atom_site_occupancy
_atom_site_site_symmetry_order
_atom_site_calc_flag
_atom_site_refinement_flags_posn
_atom_site_refinement_flags_adp
_atom_site_refinement_flags_occupancy
_atom_site_disorder_assembly
_atom_site_disorder_group
S2 S -0.06139(4) 0.66712(2) 0.39751(4) 0.01384(10) Uani 1 1 d . . . . .
S4 S 0.44557(5) 0.68682(2) 0.29270(5) 0.01723(10) Uani 1 1 d . . . . .
S1 S 0.46513(5) 0.59988(2) 1.01209(5) 0.01555(10) Uani 1 1 d . . . . .
S3 S 0.70098(6) 0.47403(3) 0.65377(6) 0.02612(12) Uani 1 1 d . . . . .
O3 O -0.22893(13) 0.68944(7) 0.14235(13) 0.0180(3) Uani 1 1 d . . . . .
O4 O -0.18636(14) 0.69016(7) -0.03232(13) 0.0215(3) Uani 1 1 d . . . . .
O5 O 0.36967(14) 0.72793(7) 0.35338(15) 0.0214(3) Uani 1 1 d . . . . .
O1 O 0.68054(15) 0.55482(7) 1.21828(14) 0.0230(3) Uani 1 1 d . . . . .
O2 O 0.87432(15) 0.51660(8) 1.23204(15) 0.0272(3) Uani 1 1 d . . . . .
N4 N 0.16850(16) 0.68565(8) 0.39673(15) 0.0150(3) Uani 1 1 d . . . . .
H4 H 0.230195 0.693927 0.367919 0.018 Uiso 1 1 calc R U . . .
N2 N 0.19223(17) 0.64133(8) 0.92199(16) 0.0165(3) Uani 1 1 d . . . . .
N6 N -0.14654(16) 0.68853(8) 0.09255(16) 0.0150(3) Uani 1 1 d . . . . .
N8 N 0.52494(16) 0.57506(8) 0.82102(16) 0.0174(3) Uani 1 1 d . . . . .
H8 H 0.571295 0.562699 0.777118 0.021 Uiso 1 1 calc R U . . .
N5 N -0.00699(16) 0.68635(8) 0.17399(15) 0.0147(3) Uani 1 1 d . . . . .
N1 N -0.03317(16) 0.66038(8) 0.66579(16) 0.0163(3) Uani 1 1 d . . . . .
N7 N 0.39263(16) 0.59894(8) 0.75220(16) 0.0164(3) Uani 1 1 d . . . . .
N3 N 0.20725(16) 0.67683(8) 0.53247(15) 0.0148(3) Uani 1 1 d . . . . .
O6 O 0.61826(19) 0.53529(10) 0.64971(17) 0.0407(5) Uani 1 1 d . . . . .
N9 N 0.71079(16) 0.54636(8) 1.02753(16) 0.0176(3) Uani 1 1 d . . . . .
N10 N 0.75576(17) 0.53949(8) 1.16468(17) 0.0193(3) Uani 1 1 d . . . . .
C6 C 0.03207(18) 0.68118(9) 0.30870(18) 0.0133(3) Uani 1 1 d . . . . .
C3 C 0.09572(19) 0.65381(9) 0.67915(18) 0.0140(3) Uani 1 1 d . . . . .
C4 C 0.20856(19) 0.63867(9) 0.80778(18) 0.0141(3) Uani 1 1 d . . . . .
C1 C -0.0487(2) 0.65890(10) 0.7796(2) 0.0181(4) Uani 1 1 d . . . . .
H1 H -0.139344 0.661617 0.772135 0.022 Uiso 1 1 calc R U . . .
C2 C 0.0662(2) 0.65342(10) 0.9084(2) 0.0187(4) Uani 1 1 d . . . . .
H2 H 0.054503 0.658424 0.988268 0.022 Uiso 1 1 calc R U . . .
C8 C 0.58188(19) 0.57111(9) 0.95810(19) 0.0149(3) Uani 1 1 d . . . . .
C7 C 0.34850(19) 0.61519(9) 0.83917(18) 0.0145(3) Uani 1 1 d . . . . .
C5 C 0.09791(18) 0.66491(9) 0.54775(18) 0.0140(3) Uani 1 1 d . . . . .
C12 C 0.5204(2) 0.74666(10) 0.2266(2) 0.0191(4) Uani 1 1 d . . . . .
H12A H 0.446021 0.770424 0.149362 0.029 Uiso 1 1 calc R U . . .
H12B H 0.580141 0.723888 0.195041 0.029 Uiso 1 1 calc R U . . .
H12C H 0.576004 0.778571 0.299046 0.029 Uiso 1 1 calc R U . . .
C10 C 0.7879(2) 0.49547(10) 0.5563(2) 0.0224(4) Uani 1 1 d . . . . .
H10A H 0.719975 0.498082 0.458679 0.034 Uiso 1 1 calc R U . . .
H10B H 0.857667 0.461375 0.569383 0.034 Uiso 1 1 calc R U . . .
H10C H 0.833884 0.538770 0.587119 0.034 Uiso 1 1 calc R U . . .
C11 C 0.6014(2) 0.65968(11) 0.4358(2) 0.0271(5) Uani 1 1 d . . . . .
H11A H 0.650840 0.698233 0.492225 0.041 Uiso 1 1 calc R U . . .
H11B H 0.660749 0.637299 0.403236 0.041 Uiso 1 1 calc R U . . .
H11C H 0.578592 0.628507 0.491002 0.041 Uiso 1 1 calc R U . . .
C9 C 0.8472(3) 0.47339(12) 0.8209(2) 0.0322(5) Uani 1 1 d . . . . .
H9A H 0.896635 0.516006 0.837622 0.048 Uiso 1 1 calc R U . . .
H9B H 0.910103 0.437003 0.827109 0.048 Uiso 1 1 calc R U . . .
H9C H 0.815210 0.466813 0.889983 0.048 Uiso 1 1 calc R U . . .

loop_
_atom_site_aniso_label
_atom_site_aniso_U_11
_atom_site_aniso_U_22
_atom_site_aniso_U_33
_atom_site_aniso_U_23
_atom_site_aniso_U_13
_atom_site_aniso_U_12
S2 0.0115(2) 0.0189(2) 0.0131(2) -0.00019(16) 0.00736(17) -0.00040(16)
S4 0.0146(2) 0.0208(2) 0.0185(2) -0.00220(18) 0.00960(18) -0.00224(17)
S1 0.0142(2) 0.0179(2) 0.0146(2) -0.00030(16) 0.00669(17) 0.00086(17)
S3 0.0295(3) 0.0258(3) 0.0300(3) 0.0061(2) 0.0198(2) 0.0058(2)
O3 0.0135(6) 0.0251(7) 0.0178(7) -0.0012(5) 0.0092(5) -0.0001(5)
O4 0.0198(7) 0.0325(8) 0.0122(6) 0.0042(6) 0.0073(6) 0.0035(6)
O5 0.0195(7) 0.0244(7) 0.0288(7) 0.0019(6) 0.0184(6) 0.0023(6)
O1 0.0210(7) 0.0283(8) 0.0196(7) 0.0037(6) 0.0095(6) 0.0007(6)
O2 0.0173(7) 0.0280(8) 0.0271(8) 0.0036(6) 0.0026(6) 0.0058(6)
N4 0.0124(7) 0.0216(8) 0.0129(7) 0.0017(6) 0.0075(6) 0.0007(6)
N2 0.0181(8) 0.0183(8) 0.0140(7) 0.0010(6) 0.0083(6) 0.0035(6)
N6 0.0143(7) 0.0157(7) 0.0155(7) 0.0017(6) 0.0073(6) 0.0012(6)
N8 0.0155(8) 0.0205(8) 0.0169(8) 0.0002(6) 0.0082(7) 0.0040(6)
N5 0.0122(7) 0.0196(8) 0.0134(7) 0.0010(6) 0.0067(6) 0.0017(6)
N1 0.0161(8) 0.0183(8) 0.0161(8) 0.0007(6) 0.0088(6) 0.0007(6)
N7 0.0152(8) 0.0178(8) 0.0162(8) 0.0002(6) 0.0074(6) 0.0033(6)
N3 0.0135(7) 0.0195(8) 0.0130(7) 0.0007(6) 0.0075(6) 0.0000(6)
O6 0.0494(11) 0.0527(11) 0.0326(9) 0.0189(8) 0.0298(8) 0.0345(9)
N9 0.0155(8) 0.0178(8) 0.0180(8) 0.0006(6) 0.0066(6) 0.0023(6)
N10 0.0159(8) 0.0162(8) 0.0219(8) 0.0005(6) 0.0056(7) -0.0015(6)
C6 0.0136(8) 0.0134(8) 0.0156(8) -0.0003(6) 0.0091(7) 0.0013(6)
C3 0.0155(8) 0.0131(8) 0.0156(8) -0.0019(6) 0.0091(7) -0.0011(7)
C4 0.0164(9) 0.0127(8) 0.0143(8) -0.0011(6) 0.0082(7) -0.0004(7)
C1 0.0163(9) 0.0193(9) 0.0214(9) 0.0020(7) 0.0112(8) 0.0020(7)
C2 0.0219(10) 0.0211(10) 0.0177(9) 0.0016(7) 0.0130(8) 0.0029(7)
C8 0.0145(8) 0.0123(8) 0.0181(9) -0.0009(7) 0.0079(7) -0.0012(7)
C7 0.0151(8) 0.0134(8) 0.0142(8) 0.0009(7) 0.0062(7) -0.0003(7)
C5 0.0135(8) 0.0147(8) 0.0142(8) -0.0005(7) 0.0067(7) 0.0005(7)
C12 0.0157(9) 0.0248(10) 0.0199(9) 0.0033(8) 0.0109(8) 0.0002(7)
C10 0.0262(10) 0.0235(10) 0.0216(10) -0.0006(8) 0.0145(9) 0.0015(8)
C11 0.0194(10) 0.0297(11) 0.0308(11) 0.0124(9) 0.0107(9) 0.0071(9)
C9 0.0422(14) 0.0353(13) 0.0227(11) 0.0100(9) 0.0183(10) 0.0186(10)

loop_
_atom_type_symbol
_atom_type_description
_atom_type_scat_dispersion_real
_atom_type_scat_dispersion_imag
_atom_type_scat_source
C C 0.0033 0.0016 'International Tables Vol C Tables 4.2.6.8 and 6.1.1.4'
H H 0.0000 0.0000 'International Tables Vol C Tables 4.2.6.8 and 6.1.1.4'
N N 0.0061 0.0033 'International Tables Vol C Tables 4.2.6.8 and 6.1.1.4'
O O 0.0106 0.0060 'International Tables Vol C Tables 4.2.6.8 and 6.1.1.4'
S S 0.1246 0.1234 'International Tables Vol C Tables 4.2.6.8 and 6.1.1.4'

loop_
_geom_angle_atom_site_label_1
_geom_angle_atom_site_label_2
_geom_angle_atom_site_label_3
_geom_angle
_geom_angle_site_symmetry_1
_geom_angle_site_symmetry_3
_geom_angle_publ_flag
C6 S2 C5 87.46(9) . . ?
O5 S4 C12 104.88(9) . . ?
O5 S4 C11 105.32(10) . . ?
C11 S4 C12 98.12(10) . . ?
C8 S1 C7 87.71(9) . . ?
O6 S3 C10 105.10(10) . . ?
O6 S3 C9 105.51(11) . . ?
C10 S3 C9 98.96(11) . . ?
N3 N4 H4 121.5 . . ?
C6 N4 H4 121.5 . . ?
C6 N4 N3 117.08(15) . . ?
C2 N2 C4 118.58(16) . . ?
O3 N6 N5 121.33(15) . . ?
O4 N6 O3 122.52(15) . . ?
O4 N6 N5 116.14(15) . . ?
N7 N8 H8 121.3 . . ?
C8 N8 H8 121.3 . . ?
C8 N8 N7 117.42(15) . . ?
C6 N5 N6 114.39(15) . . ?
C1 N1 C3 118.32(16) . . ?
C7 N7 N8 109.62(15) . . ?
C5 N3 N4 109.45(15) . . ?
C8 N9 N10 114.19(16) . . ?
O1 N10 N9 121.59(16) . . ?
O2 N10 O1 122.44(17) . . ?
O2 N10 N9 115.97(16) . . ?
N4 C6 S2 110.14(13) . . ?
N5 C6 S2 132.08(14) . . ?
N5 C6 N4 117.75(16) . . ?
N1 C3 C4 120.35(16) . . ?
N1 C3 C5 111.74(16) . . ?
C4 C3 C5 127.91(16) . . ?
N2 C4 C3 119.81(16) . . ?
N2 C4 C7 111.37(16) . . ?
C3 C4 C7 128.72(16) . . ?
N1 C1 H1 119.7 . . ?
N1 C1 C2 120.69(17) . . ?
C2 C1 H1 119.7 . . ?
N2 C2 C1 121.22(17) . . ?
N2 C2 H2 119.4 . . ?
C1 C2 H2 119.4 . . ?
N8 C8 S1 109.84(13) . . ?
N9 C8 S1 131.78(15) . . ?
N9 C8 N8 118.38(16) . . ?
N7 C7 S1 115.38(14) . . ?
N7 C7 C4 127.22(17) . . ?
C4 C7 S1 117.11(13) . . ?
N3 C5 S2 115.77(14) . . ?
N3 C5 C3 126.13(17) . . ?
C3 C5 S2 118.00(13) . . ?
S4 C12 H12A 109.5 . . ?
S4 C12 H12B 109.5 . . ?
S4 C12 H12C 109.5 . . ?
H12A C12 H12B 109.5 . . ?
H12A C12 H12C 109.5 . . ?
H12B C12 H12C 109.5 . . ?
S3 C10 H10A 109.5 . . ?
S3 C10 H10B 109.5 . . ?
S3 C10 H10C 109.5 . . ?
H10A C10 H10B 109.5 . . ?
H10A C10 H10C 109.5 . . ?
H10B C10 H10C 109.5 . . ?
S4 C11 H11A 109.5 . . ?
S4 C11 H11B 109.5 . . ?
S4 C11 H11C 109.5 . . ?
H11A C11 H11B 109.5 . . ?
H11A C11 H11C 109.5 . . ?
H11B C11 H11C 109.5 . . ?
S3 C9 H9A 109.5 . . ?
S3 C9 H9B 109.5 . . ?
S3 C9 H9C 109.5 . . ?
H9A C9 H9B 109.5 . . ?
H9A C9 H9C 109.5 . . ?
H9B C9 H9C 109.5 . . ?

loop_
_geom_bond_atom_site_label_1
_geom_bond_atom_site_label_2
_geom_bond_distance
_geom_bond_site_symmetry_2
_geom_bond_publ_flag
S2 C6 1.7284(18) . ?
S2 C5 1.7486(18) . ?
S4 O5 1.5221(14) . ?
S4 C12 1.7827(19) . ?
S4 C11 1.775(2) . ?
S1 C8 1.7302(19) . ?
S1 C7 1.7516(18) . ?
S3 O6 1.5101(17) . ?
S3 C10 1.780(2) . ?
S3 C9 1.783(2) . ?
O3 N6 1.2479(19) . ?
O4 N6 1.233(2) . ?
O1 N10 1.248(2) . ?
O2 N10 1.236(2) . ?
N4 H4 0.8800 . ?
N4 N3 1.361(2) . ?
N4 C6 1.342(2) . ?
N2 C4 1.349(2) . ?
N2 C2 1.327(2) . ?
N6 N5 1.354(2) . ?
N8 H8 0.8800 . ?
N8 N7 1.361(2) . ?
N8 C8 1.339(2) . ?
N5 C6 1.341(2) . ?
N1 C3 1.344(2) . ?
N1 C1 1.339(2) . ?
N7 C7 1.295(2) . ?
N3 C5 1.296(2) . ?
N9 N10 1.358(2) . ?
N9 C8 1.338(2) . ?
C3 C4 1.406(3) . ?
C3 C5 1.473(2) . ?
C4 C7 1.470(2) . ?
C1 H1 0.9500 . ?
C1 C2 1.388(3) . ?
C2 H2 0.9500 . ?
C12 H12A 0.9800 . ?
C12 H12B 0.9800 . ?
C12 H12C 0.9800 . ?
C10 H10A 0.9800 . ?
C10 H10B 0.9800 . ?
C10 H10C 0.9800 . ?
C11 H11A 0.9800 . ?
C11 H11B 0.9800 . ?
C11 H11C 0.9800 . ?
C9 H9A 0.9800 . ?
C9 H9B 0.9800 . ?
C9 H9C 0.9800 . ?

loop_
_geom_torsion_atom_site_label_1
_geom_torsion_atom_site_label_2
_geom_torsion_atom_site_label_3
_geom_torsion_atom_site_label_4
_geom_torsion
_geom_torsion_site_symmetry_1
_geom_torsion_site_symmetry_2
_geom_torsion_site_symmetry_3
_geom_torsion_site_symmetry_4
_geom_torsion_publ_flag
O3 N6 N5 C6 3.9(2) . . . . ?
O4 N6 N5 C6 -176.75(16) . . . . ?
N4 N3 C5 S2 -2.6(2) . . . . ?
N4 N3 C5 C3 -178.81(17) . . . . ?
N2 C4 C7 S1 -3.0(2) . . . . ?
N2 C4 C7 N7 170.59(18) . . . . ?
N6 N5 C6 S2 8.7(3) . . . . ?
N6 N5 C6 N4 -173.29(15) . . . . ?
N8 N7 C7 S1 -1.8(2) . . . . ?
N8 N7 C7 C4 -175.55(17) . . . . ?
N1 C3 C4 N2 -10.7(3) . . . . ?
N1 C3 C4 C7 165.16(18) . . . . ?
N1 C3 C5 S2 -12.6(2) . . . . ?
N1 C3 C5 N3 163.49(18) . . . . ?
N1 C1 C2 N2 -8.4(3) . . . . ?
N7 N8 C8 S1 -0.6(2) . . . . ?
N7 N8 C8 N9 178.53(16) . . . . ?
N3 N4 C6 S2 1.8(2) . . . . ?
N3 N4 C6 N5 -176.64(16) . . . . ?
N10 N9 C8 S1 3.7(3) . . . . ?
N10 N9 C8 N8 -175.19(16) . . . . ?
C6 S2 C5 N3 3.07(15) . . . . ?
C6 S2 C5 C3 179.60(15) . . . . ?
C6 N4 N3 C5 0.5(2) . . . . ?
C3 N1 C1 C2 2.6(3) . . . . ?
C3 C4 C7 S1 -179.21(15) . . . . ?
C3 C4 C7 N7 -5.6(3) . . . . ?
C4 N2 C2 C1 4.2(3) . . . . ?
C4 C3 C5 S2 167.93(15) . . . . ?
C4 C3 C5 N3 -15.9(3) . . . . ?
C1 N1 C3 C4 6.7(3) . . . . ?
C1 N1 C3 C5 -172.80(16) . . . . ?
C2 N2 C4 C3 5.0(3) . . . . ?
C2 N2 C4 C7 -171.56(16) . . . . ?
C8 S1 C7 N7 1.30(15) . . . . ?
C8 S1 C7 C4 175.68(15) . . . . ?
C8 N8 N7 C7 1.6(2) . . . . ?
C8 N9 N10 O1 0.6(2) . . . . ?
C8 N9 N10 O2 179.83(16) . . . . ?
C7 S1 C8 N8 -0.34(14) . . . . ?
C7 S1 C8 N9 -179.34(19) . . . . ?
C5 S2 C6 N4 -2.55(14) . . . . ?
C5 S2 C6 N5 175.60(19) . . . . ?
C5 C3 C4 N2 168.64(17) . . . . ?
C5 C3 C4 C7 -15.5(3) . . . . ?
